data_4307958
loop_
_publ_author_name
'Juan P. Garc\'ia-Ter\'an'
'Oscar Castillo'
'Antonio Luque'
'Urko Garc\'ia-Couceiro'
'Garikoitz Beobide'
'Pascual Rom\'an'

_publ_contact_author
;
 Oscar Castillo. Departamento de Quimica Inorganica. Facultad de Ciencias
 Universidad del Pais Vasco,  Apdo. 644, E-48080 Bilbao, Spain
;
_publ_contact_author_email oscar.castillo@ehu.es
_publ_contact_author_fax '+34-946 013 500'
_publ_contact_author_phone '+34-946 015 991'
_publ_section_title
;
Molecular Recognition of Adeninium Cations on Anionic Metal-Oxalato
Frameworks: An Experimental and Theoretical Analysis
;
_journal_name_full 'Inorganic Chemistry'
_journal_page_first 3593
_journal_page_last 3602
_journal_paper_doi 10.1021/ic062448s
_journal_volume 46
_journal_year 2007
_chemical_compound_source 'synthesis as described'
_chemical_formula_moiety 'C4 H4 Co O10, 2(C5 H6 N5), 2(H2 O)'
_chemical_formula_structural 'C4 H4 Co O10, 2(C5 H6 N5), 2(H2 O)'
_chemical_formula_sum 'C14 H20 Co N10 O12'
_chemical_formula_weight 579.33
_chemical_name_systematic
;
adeninium diaquabis(oxalato)cobaltate(II)
;
_space_group_IT_number 15
_symmetry_cell_setting monoclinic
_symmetry_Int_Tables_number 15
_symmetry_space_group_name_Hall '-C 2yc'
_symmetry_space_group_name_H-M 'C 1 2/c 1'
_atom_sites_solution_hydrogens difmap
_atom_sites_solution_primary direct
_atom_sites_solution_secondary difmap
_audit_creation_method SHELXL
_cell_angle_alpha 90.00
_cell_angle_beta 114.91(2)
_cell_angle_gamma 90.00
_cell_formula_units_Z 4
_cell_length_a 24.549(5)
_cell_length_b 7.631(1)
_cell_length_c 12.752(3)
_cell_measurement_reflns_used 5180
_cell_measurement_temperature 293(2)
_cell_measurement_theta_max 28.04
_cell_measurement_theta_min 2.82
_cell_volume 2166.6(8)
_computing_cell_refinement 'CrysAlis CCD (Oxford Diffraction, 2003)'
_computing_data_collection 'CrysAlis CCD (Oxford Diffraction, 2003)'
_computing_data_reduction 'CrysAlis RED (Oxford Diffraction, 2003)'
_computing_molecular_graphics 'Ortep-3 (Farrugia, 1997)'
_computing_publication_material 'WinGX (Farrugia, 1999)'
_computing_structure_refinement 'SHELXL-97 (Sheldrick, 1997)'
_computing_structure_solution 'Sir92 (Altamore et al., 1993)'
_diffrn_ambient_temperature 293(2)
_diffrn_measured_fraction_theta_full 0.991
_diffrn_measured_fraction_theta_max 0.991
_diffrn_measurement_device_type Xcalibur
_diffrn_measurement_method \w
_diffrn_radiation_monochromator graphite
_diffrn_radiation_source 'fine-focus sealed tube'
_diffrn_radiation_type MoK\a
_diffrn_radiation_wavelength 0.71073
_diffrn_reflns_av_R_equivalents 0.0451
_diffrn_reflns_av_sigmaI/netI 0.0526
_diffrn_reflns_limit_h_max 32
_diffrn_reflns_limit_h_min -30
_diffrn_reflns_limit_k_max 10
_diffrn_reflns_limit_k_min -9
_diffrn_reflns_limit_l_max 7
_diffrn_reflns_limit_l_min -16
_diffrn_reflns_number 5180
_diffrn_reflns_theta_full 28.04
_diffrn_reflns_theta_max 28.04
_diffrn_reflns_theta_min 2.82
_diffrn_standards_decay_% 0
_diffrn_standards_interval_count 0
_diffrn_standards_interval_time 0
_diffrn_standards_number 0
_exptl_absorpt_coefficient_mu 0.881
_exptl_absorpt_correction_T_max 0.831
_exptl_absorpt_correction_T_min 0.684
_exptl_absorpt_correction_type numerical
_exptl_absorpt_process_details
;
CrysAlis RED, Oxford Diffraction Ltd.,
Version 1.170.32 (release 06.06.2003 CrysAlis170 VC++)
(compiled Jun  6 2003,13:53:32)
Analytical numeric absorption correction using a multifaceted crystal
model based on expressions derived by R.C. Clark & J.S. Reid.
;
_exptl_crystal_colour pink
_exptl_crystal_density_diffrn 1.776
_exptl_crystal_density_meas 1.77(1)
_exptl_crystal_density_method flotation
_exptl_crystal_description prismatic
_exptl_crystal_F_000 1188
_exptl_crystal_size_max 0.32
_exptl_crystal_size_mid 0.19
_exptl_crystal_size_min 0.12
_refine_diff_density_max 1.233
_refine_diff_density_min -0.380
_refine_diff_density_rms 0.111
_refine_ls_extinction_method none
_refine_ls_goodness_of_fit_ref 1.184
_refine_ls_hydrogen_treatment constr
_refine_ls_matrix_type full
_refine_ls_number_parameters 169
_refine_ls_number_reflns 2607
_refine_ls_number_restraints 0
_refine_ls_restrained_S_all 1.184
_refine_ls_R_factor_all 0.0941
_refine_ls_R_factor_gt 0.0681
_refine_ls_shift/su_max 0.002
_refine_ls_shift/su_mean 0.000
_refine_ls_structure_factor_coef Fsqd
_refine_ls_weighting_details 'calc w=1/[\s^2^(Fo^2^)+(0.0595P)^2^+11.2765P] where P=(Fo^2^+2Fc^2^)/3'
_refine_ls_weighting_scheme calc
_refine_ls_wR_factor_gt 0.1693
_refine_ls_wR_factor_ref 0.1778
_reflns_number_gt 1907
_reflns_number_total 2607
_reflns_threshold_expression >2sigma(I)
_cod_data_source_file ic062448ssi20061221_061210_2.cif
_cod_data_source_block compound2
_cod_original_sg_symbol_H-M 'C 2/c'
_cod_database_code 4307958

loop_
_symmetry_equiv_pos_as_xyz
'x, y, z'
'-x, y, -z+1/2'
'x+1/2, y+1/2, z'
'-x+1/2, y+1/2, -z+1/2'
'-x, -y, -z'
'x, -y, z-1/2'
'-x+1/2, -y+1/2, -z'
'x+1/2, -y+1/2, z-1/2'

loop_
_atom_site_label
_atom_site_type_symbol
_atom_site_fract_x
_atom_site_fract_y
_atom_site_fract_z
_atom_site_U_iso_or_equiv
_atom_site_adp_type
_atom_site_occupancy
_atom_site_symmetry_multiplicity
_atom_site_calc_flag
_atom_site_refinement_flags
_atom_site_disorder_assembly
_atom_site_disorder_group
Co1 Co 0.2500 0.7500 0.5000 0.0288(3) Uani 1 2 d S . .
O11 O 0.17765(14) 0.8680(4) 0.3663(3) 0.0342(7) Uani 1 1 d . . .
O12 O 0.20859(13) 0.5282(4) 0.4041(3) 0.0316(7) Uani 1 1 d . . .
O13 O 0.12584(16) 0.4547(5) 0.2488(3) 0.0443(9) Uani 1 1 d . . .
O14 O 0.09134(15) 0.7930(4) 0.2182(3) 0.0379(8) Uani 1 1 d . . .
C11 C 0.14058(18) 0.7615(6) 0.2984(3) 0.0267(8) Uani 1 1 d . . .
C12 C 0.15937(19) 0.5626(6) 0.3180(4) 0.0286(9) Uani 1 1 d . . .
O1W O 0.20016(16) 0.7354(6) 0.5992(3) 0.0535(11) Uani 1 1 d . . .
H12W H 0.2125 0.7531 0.6701 0.080 Uiso 1 1 d . . .
H11W H 0.1658 0.6798 0.5722 0.080 Uiso 1 1 d . . .
N1 N 0.0485(2) 0.0570(6) 0.4301(4) 0.0451(11) Uani 1 1 d . . .
C2 C 0.1037(3) 0.0979(8) 0.4852(5) 0.0527(15) Uani 1 1 d . . .
H2 H 0.1309 0.0060 0.5134 0.063 Uiso 1 1 calc R . .
N3 N 0.1270(2) 0.2650(6) 0.5069(4) 0.0419(10) Uani 1 1 d . . .
H3 H 0.1647 0.2863 0.5438 0.050 Uiso 1 1 calc R . .
C4 C 0.0854(2) 0.3922(6) 0.4653(4) 0.0319(10) Uani 1 1 d . . .
C5 C 0.0237(2) 0.3588(7) 0.4018(4) 0.0368(11) Uani 1 1 d . . .
C6 C 0.0033(3) 0.1894(7) 0.3827(4) 0.0405(12) Uani 1 1 d . . .
N6 N -0.05353(17) 0.1461(6) 0.3245(3) 0.0382(9) Uani 1 1 d . . .
H6A H -0.0803 0.2264 0.2959 0.046 Uiso 1 1 calc R . .
H6B H -0.0638 0.0375 0.3151 0.046 Uiso 1 1 calc R . .
N7 N -0.00439(18) 0.5167(5) 0.3729(3) 0.0334(9) Uani 1 1 d . . .
H7 H -0.0422 0.5358 0.3343 0.040 Uiso 1 1 calc R . .
C8 C 0.0397(2) 0.6368(7) 0.4177(4) 0.0364(11) Uani 1 1 d . . .
H8 H 0.0329 0.7570 0.4102 0.044 Uiso 1 1 calc R . .
N9 N 0.09385(17) 0.5662(5) 0.4737(3) 0.0338(9) Uani 1 1 d . . .
O2W O 0.25404(19) 0.7035(5) 0.1520(3) 0.0509(10) Uani 1 1 d . . .
H21W H 0.2652 0.8003 0.1251 0.076 Uiso 1 1 d . . .
H22W H 0.2752 0.6184 0.1483 0.076 Uiso 1 1 d . . .

loop_
_atom_site_aniso_label
_atom_site_aniso_U_11
_atom_site_aniso_U_22
_atom_site_aniso_U_33
_atom_site_aniso_U_23
_atom_site_aniso_U_13
_atom_site_aniso_U_12
Co1 0.0243(4) 0.0278(4) 0.0278(4) -0.0015(4) 0.0046(3) -0.0035(4)
O11 0.0335(17) 0.0231(16) 0.0343(16) -0.0043(13) 0.0029(14) -0.0033(13)
O12 0.0293(16) 0.0227(15) 0.0352(16) -0.0007(12) 0.0063(13) 0.0016(13)
O13 0.044(2) 0.0315(18) 0.0416(18) -0.0123(15) 0.0023(16) -0.0037(16)
O14 0.0296(17) 0.0315(18) 0.0385(17) 0.0003(13) 0.0006(14) 0.0029(13)
C11 0.027(2) 0.025(2) 0.0255(18) -0.0007(18) 0.0075(15) -0.0014(19)
C12 0.026(2) 0.027(2) 0.030(2) -0.0037(18) 0.0091(17) -0.0020(18)
O1W 0.0398(19) 0.084(3) 0.0362(17) -0.0153(19) 0.0160(15) -0.027(2)
N1 0.061(3) 0.031(2) 0.046(2) 0.0040(19) 0.025(2) 0.006(2)
C2 0.084(5) 0.039(3) 0.046(3) 0.009(2) 0.038(3) 0.020(3)
N3 0.051(2) 0.032(2) 0.046(2) 0.0026(19) 0.024(2) 0.006(2)
C4 0.028(2) 0.039(3) 0.030(2) -0.0040(19) 0.0142(18) -0.006(2)
C5 0.047(3) 0.033(3) 0.033(2) 0.0039(19) 0.020(2) 0.008(2)
C6 0.055(3) 0.037(3) 0.034(2) -0.001(2) 0.023(2) -0.007(2)
N6 0.033(2) 0.032(2) 0.041(2) -0.0027(17) 0.0073(17) -0.0077(17)
N7 0.035(2) 0.037(2) 0.0284(17) 0.0074(16) 0.0125(16) 0.0161(17)
C8 0.033(2) 0.042(3) 0.034(2) -0.001(2) 0.014(2) 0.005(2)
N9 0.0280(19) 0.037(2) 0.0348(19) 0.0006(17) 0.0117(16) 0.0050(17)
O2W 0.065(3) 0.034(2) 0.057(2) -0.0095(17) 0.030(2) -0.0162(18)

loop_
_geom_angle_atom_site_label_1
_geom_angle_atom_site_label_2
_geom_angle_atom_site_label_3
_geom_angle
_geom_angle_site_symmetry_1
_geom_angle_site_symmetry_3
_geom_angle_publ_flag
O11 Co1 O11 180.0 7_566 . ?
O11 Co1 O12 80.42(11) 7_566 7_566 ?
O11 Co1 O12 99.58(11) . 7_566 ?
O11 Co1 O12 99.58(11) 7_566 . ?
O11 Co1 O12 80.42(11) . . ?
O12 Co1 O12 180.0 7_566 . ?
O11 Co1 O1W 90.22(14) 7_566 7_566 ?
O11 Co1 O1W 89.78(14) . 7_566 ?
O12 Co1 O1W 92.66(14) 7_566 7_566 ?
O12 Co1 O1W 87.34(14) . 7_566 ?
O11 Co1 O1W 89.78(14) 7_566 . ?
O11 Co1 O1W 90.22(14) . . ?
O12 Co1 O1W 87.34(14) 7_566 . ?
O12 Co1 O1W 92.66(14) . . ?
O1W Co1 O1W 180.0 7_566 . ?
C11 O11 Co1 113.9(3) . . ?
C12 O12 Co1 112.9(3) . . ?
O14 C11 O11 128.2(4) . . ?
O14 C11 C12 116.0(4) . . ?
O11 C11 C12 115.8(3) . . ?
O13 C12 O12 125.8(4) . . ?
O13 C12 C11 117.8(4) . . ?
O12 C12 C11 116.4(4) . . ?
Co1 O1W H12W 127.3 . . ?
Co1 O1W H11W 119.9 . . ?
H12W O1W H11W 110.8 . . ?
C2 N1 C6 120.9(5) . . ?
N1 C2 N3 126.3(5) . . ?
N1 C2 H2 116.8 . . ?
N3 C2 H2 116.8 . . ?
C4 N3 C2 114.0(5) . . ?
C4 N3 H3 123.0 . . ?
C2 N3 H3 123.0 . . ?
N9 C4 N3 128.0(4) . . ?
N9 C4 C5 108.6(4) . . ?
N3 C4 C5 123.4(5) . . ?
N7 C5 C6 133.0(5) . . ?
N7 C5 C4 107.2(4) . . ?
C6 C5 C4 119.8(5) . . ?
N6 C6 C5 123.9(5) . . ?
N6 C6 N1 120.6(5) . . ?
C5 C6 N1 115.5(5) . . ?
C6 N6 H6A 120.0 . . ?
C6 N6 H6B 120.0 . . ?
H6A N6 H6B 120.0 . . ?
C8 N7 C5 105.2(4) . . ?
C8 N7 H7 127.4 . . ?
C5 N7 H7 127.4 . . ?
N9 C8 N7 113.3(5) . . ?
N9 C8 H8 123.4 . . ?
N7 C8 H8 123.4 . . ?
C8 N9 C4 105.8(4) . . ?
H21W O2W H22W 108.5 . . ?

loop_
_geom_bond_atom_site_label_1
_geom_bond_atom_site_label_2
_geom_bond_distance
_geom_bond_site_symmetry_2
_geom_bond_publ_flag
Co1 O11 2.079(3) 7_566 ?
Co1 O11 2.079(3) . ?
Co1 O12 2.085(3) 7_566 ?
Co1 O12 2.085(3) . ?
Co1 O1W 2.101(3) 7_566 ?
Co1 O1W 2.101(3) . ?
O11 C11 1.255(5) . ?
O12 C12 1.271(5) . ?
O13 C12 1.235(5) . ?
O14 C11 1.234(5) . ?
C11 C12 1.575(6) . ?
O1W H12W 0.8347 . ?
O1W H11W 0.8748 . ?
N1 C2 1.276(8) . ?
N1 C6 1.432(7) . ?
C2 N3 1.377(7) . ?
C2 H2 0.9300 . ?
N3 C4 1.345(6) . ?
N3 H3 0.8600 . ?
C4 N9 1.342(6) . ?
C4 C5 1.406(7) . ?
C5 N7 1.361(6) . ?
C5 C6 1.370(7) . ?
C6 N6 1.318(6) . ?
N6 H6A 0.8600 . ?
N6 H6B 0.8600 . ?
N7 C8 1.347(6) . ?
N7 H7 0.8600 . ?
C8 N9 1.330(6) . ?
C8 H8 0.9300 . ?
O2W H21W 0.9030 . ?
O2W H22W 0.8445 . ?

loop_
_geom_hbond_atom_site_label_D
_geom_hbond_atom_site_label_H
_geom_hbond_atom_site_label_A
_geom_hbond_distance_DH
_geom_hbond_distance_HA
_geom_hbond_distance_DA
_geom_hbond_angle_DHA
_geom_hbond_site_symmetry_A
O1W H12W O2W 0.83 2.09 2.923(5) 178.3 7_566
O1W H11W N9 0.87 1.89 2.742(5) 163.6 .
N3 H3 O2W 0.86 2.04 2.890(6) 168.6 6_566
N6 H6A O13 0.86 2.02 2.858(5) 165.7 2
N6 H6B O14 0.86 1.97 2.827(5) 175.8 2_545
N7 H7 O13 0.86 1.97 2.761(6) 151.9 2
N7 H7 O14 0.86 2.25 2.875(5) 129.1 2
O2W H21W O12 0.90 1.94 2.836(5) 168.9 4
O2W H22W O11 0.84 2.28 3.122(5) 173.1 4_545
C8 H8 N1 0.93 2.32 3.213(7) 161.6 1_565
C2 H2 O1W 0.93 2.60 3.532(8) 174.6 1_545
